data_1508547
loop_
_publ_author_name
'Buchard, Antoine'
'Jutz, Fabian'
'Kember, Michael R.'
'White, Andrew J. P.'
'Rzepa, Henry S.'
'Williams, Charlotte K.'

_publ_section_title
;
 Experimental and Computational Investigation of the Mechanism of Carbon
 Dioxide/Cyclohexene Oxide Copolymerization Using a Dizinc Catalyst
;
_journal_issue 17
_journal_name_full Macromolecules
_journal_page_first 6781
_journal_paper_doi 10.1021/ma300803b
_journal_volume 45
_journal_year 2012
_chemical_formula_moiety 'C54 H78 N4 O7 Zn2, C H Cl3'
_chemical_formula_sum 'C55 H79 Cl3 N4 O7 Zn2'
_chemical_formula_weight 1145.31
_chemical_name_systematic
; 
 ? 
;
_space_group_IT_number 2
_symmetry_cell_setting triclinic
_symmetry_space_group_name_Hall '-P 1'
_symmetry_space_group_name_H-M 'P -1'
_atom_sites_solution_hydrogens geom
_atom_sites_solution_primary direct
_atom_sites_solution_secondary difmap
_audit_creation_method SHELXL-97
_cell_angle_alpha 76.412(2)
_cell_angle_beta 85.719(2)
_cell_angle_gamma 65.550(3)
_cell_formula_units_Z 2
_cell_length_a 13.1893(3)
_cell_length_b 13.8705(4)
_cell_length_c 17.9020(5)
_cell_measurement_reflns_used 9925
_cell_measurement_temperature 173
_cell_measurement_theta_max 29.5036
_cell_measurement_theta_min 2.8512
_cell_volume 2896.94(15)
_computing_cell_refinement 'CrysAlis RED, Oxford Diffraction Ltd'
_computing_data_collection 'CrysAlis CCD, Oxford Diffraction Ltd'
_computing_data_reduction 'CrysAlis RED, Oxford Diffraction Ltd'
_computing_molecular_graphics 'Bruker SHELXTL'
_computing_publication_material 'Bruker SHELXTL'
_computing_structure_refinement 'SHELXL-97 (Sheldrick, 1997)'
_computing_structure_solution 'SHELXS-97 (Sheldrick, 1990)'
_diffrn_ambient_temperature 173
_diffrn_detector_area_resol_mean 15.9825
_diffrn_measured_fraction_theta_full 0.981
_diffrn_measured_fraction_theta_max 0.821
_diffrn_measurement_device_type 'OD Xcalibur 3'
_diffrn_measurement_method 'omega scans'
_diffrn_radiation_monochromator graphite
_diffrn_radiation_source 'Enhance (Mo) X-ray Source'
_diffrn_radiation_type MoK\a
_diffrn_radiation_wavelength 0.71073
_diffrn_reflns_av_R_equivalents 0.0199
_diffrn_reflns_av_sigmaI/netI 0.0397
_diffrn_reflns_limit_h_max 16
_diffrn_reflns_limit_h_min -18
_diffrn_reflns_limit_k_max 18
_diffrn_reflns_limit_k_min -14
_diffrn_reflns_limit_l_max 22
_diffrn_reflns_limit_l_min -22
_diffrn_reflns_number 23957
_diffrn_reflns_theta_full 27.00
_diffrn_reflns_theta_max 29.57
_diffrn_reflns_theta_min 2.86
_exptl_absorpt_coefficient_mu 1.018
_exptl_absorpt_correction_T_max 0.980
_exptl_absorpt_correction_T_min 0.758
_exptl_absorpt_correction_type analytical
_exptl_absorpt_process_details
; 
CrysAlisPro, Agilent Technologies, 
Version 1.171.35.11 (release 16-05-2011 CrysAlis171 .NET) 
(compiled May 16 2011,17:55:39) 
Analytical numeric absorption correction using a multifaceted crystal 
model based on expressions derived by R.C. Clark & J.S. Reid. 
(Clark, R. C. & Reid, J. S. (1995). Acta Cryst. A51, 887-897) 
;
_exptl_crystal_colour Colourless
_exptl_crystal_density_diffrn 1.313
_exptl_crystal_density_method 'not measured'
_exptl_crystal_description plates
_exptl_crystal_F_000 1208
_exptl_crystal_size_max 0.40
_exptl_crystal_size_mid 0.20
_exptl_crystal_size_min 0.02
_refine_diff_density_max 0.546
_refine_diff_density_min -0.771
_refine_diff_density_rms 0.070
_refine_ls_extinction_method none
_refine_ls_goodness_of_fit_ref 1.045
_refine_ls_hydrogen_treatment mixed
_refine_ls_matrix_type full
_refine_ls_number_parameters 739
_refine_ls_number_reflns 13352
_refine_ls_number_restraints 230
_refine_ls_restrained_S_all 1.093
_refine_ls_R_factor_all 0.0585
_refine_ls_R_factor_gt 0.0412
_refine_ls_shift/su_max 0.001
_refine_ls_shift/su_mean 0.000
_refine_ls_structure_factor_coef Fsqd
_refine_ls_weighting_details 'calc w=1/[\s^2^(Fo^2^)+(0.0490P)^2^+2.1662P] where P=(Fo^2^+2Fc^2^)/3'
_refine_ls_weighting_scheme calc
_refine_ls_wR_factor_gt 0.1049
_refine_ls_wR_factor_ref 0.1129
_reflns_number_gt 10638
_reflns_number_total 13352
_reflns_threshold_expression >2sigma(I)
_cod_data_source_file ma300803b_si_004.cif
_cod_data_source_block 2
_cod_depositor_comments
;
The following automatic conversions were performed:

'_symmetry_cell_setting' value 'Triclinic' changed to 'triclinic'
according to /home/saulius/struct/CIF-dictionaries/cif_core.dic
dictionary named 'cif_core.dic' version 2.4.2 from 2011-04-26.

Automatic conversion script
Id: cif_fix_values 1891 2012-01-12 08:04:46Z andrius 
;
_cod_original_sg_symbol_H-M P-1
_cod_database_code 1508547

loop_
_symmetry_equiv_pos_as_xyz
'x, y, z'
'-x, -y, -z'

loop_
_atom_site_label
_atom_site_type_symbol
_atom_site_fract_x
_atom_site_fract_y
_atom_site_fract_z
_atom_site_U_iso_or_equiv
_atom_site_adp_type
_atom_site_occupancy
_atom_site_symmetry_multiplicity
_atom_site_calc_flag
_atom_site_refinement_flags
_atom_site_disorder_assembly
_atom_site_disorder_group
Zn1 Zn 0.57779(2) 0.81310(2) 0.700083(15) 0.02262(8) Uani 1 1 d . . .
Zn2 Zn 0.81935(2) 0.73200(2) 0.651932(15) 0.02168(8) Uani 1 1 d . . .
O1 O 0.67862(13) 0.71285(13) 0.62803(9) 0.0229(3) Uani 1 1 d . . .
C1 C 0.67449(19) 0.6193(2) 0.62438(13) 0.0226(5) Uani 1 1 d . . .
C2 C 0.5724(2) 0.6081(2) 0.63234(14) 0.0258(5) Uani 1 1 d . . .
C3 C 0.4655(2) 0.7051(2) 0.63551(15) 0.0298(5) Uani 1 1 d . . .
H3A H 0.4594 0.7643 0.5902 0.036 Uiso 1 1 calc R . .
H3B H 0.4019 0.6855 0.6330 0.036 Uiso 1 1 calc R . .
N4 N 0.45918(16) 0.74459(18) 0.70654(12) 0.0262(4) Uani 1 1 d D . .
H4 H 0.487(2) 0.6873(14) 0.7466(10) 0.032(8) Uiso 1 1 d D . .
C5 C 0.34237(19) 0.8119(2) 0.72164(16) 0.0314(6) Uani 1 1 d . . .
H5A H 0.2984 0.7678 0.7259 0.038 Uiso 1 1 calc R . .
H5B H 0.3118 0.8739 0.6770 0.038 Uiso 1 1 calc R . .
C6 C 0.3267(2) 0.8559(2) 0.79414(15) 0.0321(6) Uani 1 1 d . . .
C7 C 0.3679(2) 0.9462(2) 0.78343(16) 0.0331(6) Uani 1 1 d . . .
H7A H 0.3345 1.0000 0.7351 0.040 Uiso 1 1 calc R . .
H7B H 0.3408 0.9839 0.8262 0.040 Uiso 1 1 calc R . .
N8 N 0.49050(17) 0.90909(17) 0.78055(12) 0.0278(4) Uani 1 1 d D . .
H8 H 0.522(2) 0.8638(19) 0.8255(8) 0.034(8) Uiso 1 1 d D . .
C9 C 0.5202(2) 1.0030(2) 0.76895(16) 0.0317(6) Uani 1 1 d . . .
H9A H 0.4751 1.0507 0.8033 0.038 Uiso 1 1 calc R . .
H9B H 0.5005 1.0453 0.7153 0.038 Uiso 1 1 calc R . .
C10 C 0.6420(2) 0.9722(2) 0.78430(15) 0.0294(5) Uani 1 1 d . . .
C11 C 0.7250(2) 0.91525(19) 0.73728(14) 0.0247(5) Uani 1 1 d . . .
O11 O 0.70256(13) 0.86944(13) 0.68662(9) 0.0234(3) Uani 1 1 d . . .
C12 C 0.8323(2) 0.9122(2) 0.74348(15) 0.0280(5) Uani 1 1 d . . .
C13 C 0.9183(2) 0.8739(2) 0.68491(16) 0.0305(5) Uani 1 1 d . . .
H13A H 0.8868 0.9155 0.6329 0.037 Uiso 1 1 calc R . .
H13B H 0.9834 0.8886 0.6935 0.037 Uiso 1 1 calc R . .
N14 N 0.95579(16) 0.75621(17) 0.68868(12) 0.0244(4) Uani 1 1 d D . .
H14 H 0.969(2) 0.7203(19) 0.7383(5) 0.026(7) Uiso 1 1 d D . .
C15 C 1.0611(2) 0.7144(2) 0.64824(16) 0.0301(5) Uani 1 1 d . . .
H15A H 1.1167 0.7316 0.6701 0.036 Uiso 1 1 calc R . .
H15B H 1.0485 0.7532 0.5935 0.036 Uiso 1 1 calc R . .
C16 C 1.1097(2) 0.5920(2) 0.65268(15) 0.0305(6) Uani 1 1 d . . .
C17 C 1.0407(2) 0.5622(2) 0.60442(16) 0.0310(6) Uani 1 1 d . . .
H17A H 1.0314 0.6082 0.5518 0.037 Uiso 1 1 calc R . .
H17B H 1.0833 0.4857 0.6007 0.037 Uiso 1 1 calc R . .
N18 N 0.92915(16) 0.57459(17) 0.63362(12) 0.0244(4) Uani 1 1 d D . .
H18 H 0.937(2) 0.5272(16) 0.6790(7) 0.019(6) Uiso 1 1 d D . .
C19 C 0.8749(2) 0.5415(2) 0.58079(15) 0.0289(5) Uani 1 1 d . . .
H19A H 0.9287 0.4712 0.5706 0.035 Uiso 1 1 calc R . .
H19B H 0.8579 0.5959 0.5313 0.035 Uiso 1 1 calc R . .
C20 C 0.76920(19) 0.5299(2) 0.60924(14) 0.0255(5) Uani 1 1 d . . .
C21 C 0.7616(2) 0.4319(2) 0.61091(14) 0.0282(5) Uani 1 1 d . A .
H21A H 0.8270 0.3721 0.6025 0.034 Uiso 1 1 calc R . .
C22 C 0.6628(2) 0.4177(2) 0.62434(15) 0.0299(5) Uani 1 1 d D . .
C23 C 0.5689(2) 0.5095(2) 0.63275(15) 0.0303(6) Uani 1 1 d . A .
H23A H 0.4990 0.5044 0.6391 0.036 Uiso 1 1 calc R . .
C24 C 0.6507(5) 0.3121(3) 0.6256(3) 0.0376(13) Uani 0.859(5) 1 d PDU A 1
C25 C 0.7643(4) 0.2182(3) 0.6255(4) 0.082(2) Uani 0.859(5) 1 d PD A 1
H25A H 0.8057 0.2374 0.5810 0.123 Uiso 0.859(5) 1 calc PR A 1
H25B H 0.7542 0.1531 0.6227 0.123 Uiso 0.859(5) 1 calc PR A 1
H25C H 0.8061 0.2040 0.6728 0.123 Uiso 0.859(5) 1 calc PR A 1
C26 C 0.5855(4) 0.2832(4) 0.6945(2) 0.0587(12) Uani 0.859(5) 1 d PDU A 1
H26A H 0.6253 0.2718 0.7420 0.088 Uiso 0.859(5) 1 calc PR A 1
H26B H 0.5776 0.2165 0.6929 0.088 Uiso 0.859(5) 1 calc PR A 1
H26C H 0.5115 0.3426 0.6930 0.088 Uiso 0.859(5) 1 calc PR A 1
C27 C 0.5860(4) 0.3282(3) 0.5521(2) 0.0515(11) Uani 0.859(5) 1 d PD A 1
H27A H 0.6264 0.3469 0.5068 0.077 Uiso 0.859(5) 1 calc PR A 1
H27B H 0.5117 0.3871 0.5512 0.077 Uiso 0.859(5) 1 calc PR A 1
H27C H 0.5787 0.2609 0.5516 0.077 Uiso 0.859(5) 1 calc PR A 1
C24' C 0.672(3) 0.3036(14) 0.6251(12) 0.032(7) Uiso 0.141(5) 1 d PDU A 2
C25' C 0.7452(16) 0.2254(18) 0.6942(10) 0.042(5) Uiso 0.141(5) 1 d PD A 2
H25D H 0.8208 0.2223 0.6875 0.063 Uiso 0.141(5) 1 calc PR A 2
H25E H 0.7474 0.1528 0.6985 0.063 Uiso 0.141(5) 1 calc PR A 2
H25F H 0.7144 0.2508 0.7410 0.063 Uiso 0.141(5) 1 calc PR A 2
C26' C 0.5532(15) 0.311(2) 0.6377(15) 0.069(7) Uiso 0.141(5) 1 d PDU A 2
H26D H 0.5312 0.3198 0.6900 0.104 Uiso 0.141(5) 1 calc PR A 2
H26E H 0.5502 0.2441 0.6307 0.104 Uiso 0.141(5) 1 calc PR A 2
H26F H 0.5021 0.3733 0.6006 0.104 Uiso 0.141(5) 1 calc PR A 2
C27' C 0.7156(19) 0.263(2) 0.5523(11) 0.059(7) Uiso 0.141(5) 1 d PD A 2
H27D H 0.7808 0.2787 0.5354 0.089 Uiso 0.141(5) 1 calc PR A 2
H27E H 0.6573 0.3002 0.5119 0.089 Uiso 0.141(5) 1 calc PR A 2
H27F H 0.7369 0.1847 0.5626 0.089 Uiso 0.141(5) 1 calc PR A 2
C28 C 0.3815(3) 0.7655(3) 0.86480(17) 0.0437(7) Uani 1 1 d . . .
H28A H 0.4617 0.7296 0.8570 0.066 Uiso 1 1 calc R . .
H28B H 0.3487 0.7122 0.8725 0.066 Uiso 1 1 calc R . .
H28C H 0.3693 0.7967 0.9102 0.066 Uiso 1 1 calc R . .
C29 C 0.1994(2) 0.9084(3) 0.80582(19) 0.0444(7) Uani 1 1 d . . .
H29A H 0.1699 0.8525 0.8142 0.067 Uiso 1 1 calc R . .
H29B H 0.1632 0.9648 0.7600 0.067 Uiso 1 1 calc R . .
H29C H 0.1847 0.9409 0.8506 0.067 Uiso 1 1 calc R . .
C30 C 0.6709(2) 1.0110(2) 0.84096(16) 0.0355(6) Uani 1 1 d . B .
H30A H 0.6144 1.0464 0.8735 0.043 Uiso 1 1 calc R . .
C31 C 0.7786(2) 1.0000(2) 0.85194(18) 0.0394(7) Uani 1 1 d D . .
C32 C 0.8570(2) 0.9527(2) 0.80062(16) 0.0341(6) Uani 1 1 d . B .
H32A H 0.9305 0.9478 0.8046 0.041 Uiso 1 1 calc R . .
C33 C 0.8101(3) 1.0419(3) 0.9148(2) 0.0386(10) Uani 0.825(6) 1 d PDU B 1
C34 C 0.8344(6) 0.9532(5) 0.9879(3) 0.094(3) Uani 0.825(6) 1 d PD B 1
H34A H 0.8476 0.9796 1.0308 0.142 Uiso 0.825(6) 1 calc PR B 1
H34B H 0.9007 0.8892 0.9811 0.142 Uiso 0.825(6) 1 calc PR B 1
H34C H 0.7706 0.9336 0.9988 0.142 Uiso 0.825(6) 1 calc PR B 1
C35 C 0.7138(4) 1.1437(4) 0.9303(3) 0.0639(15) Uani 0.825(6) 1 d PD B 1
H35A H 0.7335 1.1639 0.9743 0.096 Uiso 0.825(6) 1 calc PR B 1
H35B H 0.6470 1.1290 0.9418 0.096 Uiso 0.825(6) 1 calc PR B 1
H35C H 0.6989 1.2034 0.8848 0.096 Uiso 0.825(6) 1 calc PR B 1
C36 C 0.9084(4) 1.0715(5) 0.8953(3) 0.091(2) Uani 0.825(6) 1 d PD B 1
H36A H 0.9238 1.0981 0.9374 0.137 Uiso 0.825(6) 1 calc PR B 1
H36B H 0.8914 1.1285 0.8479 0.137 Uiso 0.825(6) 1 calc PR B 1
H36C H 0.9739 1.0072 0.8878 0.137 Uiso 0.825(6) 1 calc PR B 1
C33' C 0.8013(13) 1.0107(14) 0.9343(8) 0.041(6) Uiso 0.175(6) 1 d PDU B 2
C34' C 0.9166(11) 0.9334(12) 0.9684(9) 0.036(4) Uiso 0.175(6) 1 d PD B 2
H34D H 0.9365 0.9630 1.0069 0.054 Uiso 0.175(6) 1 calc PR B 2
H34E H 0.9711 0.9250 0.9275 0.054 Uiso 0.175(6) 1 calc PR B 2
H34F H 0.9163 0.8625 0.9928 0.054 Uiso 0.175(6) 1 calc PR B 2
C35' C 0.7169(15) 1.0154(18) 0.9975(12) 0.069(7) Uiso 0.175(6) 1 d PD B 2
H35D H 0.7331 1.0448 1.0376 0.104 Uiso 0.175(6) 1 calc PR B 2
H35E H 0.7214 0.9420 1.0198 0.104 Uiso 0.175(6) 1 calc PR B 2
H35F H 0.6418 1.0623 0.9759 0.104 Uiso 0.175(6) 1 calc PR B 2
C36' C 0.8012(19) 1.1227(14) 0.9081(14) 0.081(8) Uiso 0.175(6) 1 d PD B 2
H36D H 0.8214 1.1434 0.9516 0.122 Uiso 0.175(6) 1 calc PR B 2
H36E H 0.7267 1.1753 0.8882 0.122 Uiso 0.175(6) 1 calc PR B 2
H36F H 0.8553 1.1219 0.8674 0.122 Uiso 0.175(6) 1 calc PR B 2
C37 C 1.1226(2) 0.5276(2) 0.73609(17) 0.0382(6) Uani 1 1 d . . .
H37A H 1.1646 0.5501 0.7661 0.057 Uiso 1 1 calc R . .
H37B H 1.1625 0.4498 0.7377 0.057 Uiso 1 1 calc R . .
H37C H 1.0487 0.5417 0.7579 0.057 Uiso 1 1 calc R . .
C38 C 1.2253(2) 0.5609(3) 0.6164(2) 0.0473(8) Uani 1 1 d . . .
H38A H 1.2726 0.5803 0.6443 0.071 Uiso 1 1 calc R . .
H38B H 1.2172 0.6002 0.5624 0.071 Uiso 1 1 calc R . .
H38C H 1.2596 0.4825 0.6192 0.071 Uiso 1 1 calc R . .
O40 O 0.65366(13) 0.69045(14) 0.80304(10) 0.0284(4) Uani 1 1 d . . .
C41 C 0.7563(2) 0.63465(19) 0.81614(13) 0.0238(5) Uani 1 1 d . . .
O42 O 0.83279(13) 0.63835(14) 0.77099(9) 0.0268(4) Uani 1 1 d . . .
C43 C 0.79251(19) 0.5547(2) 0.89277(14) 0.0257(5) Uani 1 1 d . . .
C44 C 0.8210(2) 0.5850(2) 0.95398(15) 0.0351(6) Uani 1 1 d . . .
C45 C 0.8612(3) 0.5072(3) 1.02217(16) 0.0445(7) Uani 1 1 d . . .
H45A H 0.8824 0.5270 1.0639 0.053 Uiso 1 1 calc R . .
C46 C 0.8711(3) 0.4023(3) 1.03084(17) 0.0457(8) Uani 1 1 d . . .
C47 C 0.8398(3) 0.3754(3) 0.96960(19) 0.0523(8) Uani 1 1 d . . .
H47A H 0.8450 0.3037 0.9751 0.063 Uiso 1 1 calc R . .
C48 C 0.8011(3) 0.4495(2) 0.90009(17) 0.0426(7) Uani 1 1 d . . .
C49 C 0.8075(4) 0.6994(3) 0.9476(2) 0.0635(11) Uani 1 1 d . . .
H49A H 0.8278 0.7279 0.8960 0.095 Uiso 1 1 calc R . .
H49B H 0.8560 0.7004 0.9860 0.095 Uiso 1 1 calc R . .
H49C H 0.7297 0.7446 0.9565 0.095 Uiso 1 1 calc R . .
C50 C 0.9139(4) 0.3192(3) 1.1064(2) 0.0732(12) Uani 1 1 d . . .
H50A H 0.9737 0.3297 1.1280 0.110 Uiso 1 1 calc R . .
H50B H 0.9427 0.2457 1.0972 0.110 Uiso 1 1 calc R . .
H50C H 0.8529 0.3288 1.1427 0.110 Uiso 1 1 calc R . .
C51 C 0.7683(5) 0.4181(3) 0.8333(2) 0.0829(15) Uani 1 1 d . . .
H51A H 0.7774 0.3423 0.8485 0.124 Uiso 1 1 calc R . .
H51B H 0.8160 0.4264 0.7898 0.124 Uiso 1 1 calc R . .
H51C H 0.6903 0.4654 0.8182 0.124 Uiso 1 1 calc R . .
O60 O 0.83689(14) 0.80226(16) 0.53956(10) 0.0325(4) Uani 1 1 d . . .
C61 C 0.7646(2) 0.8600(2) 0.48700(14) 0.0292(5) Uani 1 1 d . . .
O62 O 0.67271(15) 0.93458(17) 0.49364(10) 0.0377(5) Uani 1 1 d . . .
C63 C 0.7966(2) 0.8332(2) 0.40892(14) 0.0311(6) Uani 1 1 d . . .
C64 C 0.7401(2) 0.7863(2) 0.37652(15) 0.0346(6) Uani 1 1 d . . .
C65 C 0.7738(3) 0.7596(2) 0.30591(18) 0.0463(7) Uani 1 1 d . . .
H65A H 0.7347 0.7292 0.2832 0.056 Uiso 1 1 calc R . .
C66 C 0.8629(3) 0.7758(3) 0.26747(19) 0.0518(9) Uani 1 1 d . . .
C67 C 0.9177(3) 0.8209(3) 0.30105(18) 0.0503(8) Uani 1 1 d . . .
H67A H 0.9793 0.8317 0.2757 0.060 Uiso 1 1 calc R . .
C68 C 0.8862(2) 0.8514(2) 0.37093(16) 0.0391(7) Uani 1 1 d . . .
C69 C 0.6452(3) 0.7639(3) 0.41692(17) 0.0419(7) Uani 1 1 d . . .
H69A H 0.5795 0.8325 0.4139 0.063 Uiso 1 1 calc R . .
H69B H 0.6665 0.7282 0.4710 0.063 Uiso 1 1 calc R . .
H69C H 0.6278 0.7164 0.3922 0.063 Uiso 1 1 calc R . .
C70 C 0.8973(5) 0.7476(4) 0.1900(2) 0.0849(15) Uani 1 1 d . . .
H70A H 0.8312 0.7597 0.1611 0.127 Uiso 1 1 calc R . .
H70B H 0.9496 0.6711 0.1976 0.127 Uiso 1 1 calc R . .
H70C H 0.9332 0.7938 0.1613 0.127 Uiso 1 1 calc R . .
C71 C 0.9438(3) 0.9070(3) 0.4045(2) 0.0563(9) Uani 1 1 d . . .
H71A H 0.8876 0.9716 0.4197 0.084 Uiso 1 1 calc R . .
H71B H 0.9915 0.9286 0.3658 0.084 Uiso 1 1 calc R . .
H71C H 0.9893 0.8567 0.4496 0.084 Uiso 1 1 calc R . .
O80 O 0.50382(15) 0.94206(17) 0.60264(11) 0.0364(4) Uani 1 1 d D . .
H80A H 0.5599(17) 0.943(3) 0.5710(14) 0.045(9) Uiso 1 1 d D . .
H80B H 0.4401(14) 0.978(2) 0.5743(15) 0.047(9) Uiso 1 1 d D . .
C90 C 0.3865(6) 0.4153(5) 0.8868(4) 0.078(2) Uani 0.647(3) 1 d PDU C -1
H90A H 0.3080 0.4577 0.9002 0.094 Uiso 0.647(3) 1 calc PR C -1
Cl1 Cl 0.4151(3) 0.4976(3) 0.80852(14) 0.0906(8) Uani 0.647(3) 1 d PDU C -1
Cl2 Cl 0.3880(2) 0.30003(18) 0.86754(16) 0.1000(8) Uani 0.647(3) 1 d PDU C -1
Cl3 Cl 0.4668(3) 0.3890(3) 0.96687(14) 0.1467(14) Uani 0.647(3) 1 d PDU C -1
C90A C 0.422(2) 0.4330(18) 0.9039(10) 0.106(7) Uiso 0.193(4) 1 d PDU D -2
H90B H 0.3435 0.4824 0.9124 0.127 Uiso 0.193(4) 1 calc PR D -2
Cl1A Cl 0.4542(14) 0.4823(12) 0.8141(7) 0.136(4) Uiso 0.193(4) 1 d PDU D -2
Cl2A Cl 0.4233(9) 0.3069(8) 0.9098(8) 0.114(3) Uiso 0.193(4) 1 d PDU D -2
Cl3A Cl 0.5055(14) 0.4426(11) 0.9684(8) 0.161(4) Uiso 0.193(4) 1 d PDU D -2
C90B C 0.4244(18) 0.4242(17) 0.9296(14) 0.114(7) Uiso 0.160(4) 1 d PDU E -3
H90C H 0.3728 0.4703 0.9636 0.136 Uiso 0.160(4) 1 calc PR E -3
Cl1B Cl 0.3792(13) 0.4765(14) 0.8362(10) 0.154(4) Uiso 0.160(4) 1 d PDU E -3
Cl2B Cl 0.4373(11) 0.2913(11) 0.9593(10) 0.147(3) Uiso 0.160(4) 1 d PDU E -3
Cl3B Cl 0.5568(11) 0.4198(10) 0.9350(8) 0.130(3) Uiso 0.160(4) 1 d PDU E -3

loop_
_atom_site_aniso_label
_atom_site_aniso_U_11
_atom_site_aniso_U_22
_atom_site_aniso_U_33
_atom_site_aniso_U_23
_atom_site_aniso_U_13
_atom_site_aniso_U_12
Zn1 0.02063(14) 0.02430(15) 0.02262(15) -0.00623(11) -0.00103(10) -0.00813(11)
Zn2 0.01939(13) 0.02306(15) 0.02276(14) -0.00468(11) -0.00288(10) -0.00854(11)
O1 0.0220(8) 0.0255(9) 0.0236(8) -0.0073(7) -0.0007(6) -0.0109(7)
C1 0.0250(11) 0.0266(12) 0.0182(11) -0.0055(9) -0.0033(9) -0.0116(10)
C2 0.0233(11) 0.0308(13) 0.0256(12) -0.0089(10) -0.0028(9) -0.0114(10)
C3 0.0217(11) 0.0350(14) 0.0361(14) -0.0113(11) -0.0044(10) -0.0124(11)
N4 0.0217(10) 0.0292(12) 0.0259(11) -0.0064(9) -0.0009(8) -0.0083(9)
C5 0.0178(11) 0.0314(14) 0.0412(15) -0.0082(12) 0.0006(10) -0.0062(10)
C6 0.0254(12) 0.0318(14) 0.0324(14) -0.0054(11) 0.0065(10) -0.0071(11)
C7 0.0260(12) 0.0309(14) 0.0367(15) -0.0116(12) 0.0047(10) -0.0047(11)
N8 0.0261(10) 0.0253(11) 0.0263(11) -0.0063(9) -0.0025(8) -0.0041(9)
C9 0.0293(13) 0.0238(13) 0.0381(15) -0.0110(11) -0.0054(11) -0.0039(10)
C10 0.0299(13) 0.0231(13) 0.0328(14) -0.0073(10) -0.0070(10) -0.0067(10)
C11 0.0304(12) 0.0171(11) 0.0244(12) -0.0017(9) -0.0087(9) -0.0076(10)
O11 0.0243(8) 0.0230(9) 0.0236(8) -0.0057(7) -0.0048(6) -0.0092(7)
C12 0.0303(13) 0.0204(12) 0.0335(14) -0.0051(10) -0.0067(10) -0.0099(10)
C13 0.0305(13) 0.0272(13) 0.0384(15) -0.0065(11) -0.0018(11) -0.0162(11)
N14 0.0232(10) 0.0237(11) 0.0264(11) -0.0031(8) -0.0027(8) -0.0106(8)
C15 0.0233(12) 0.0338(14) 0.0378(14) -0.0090(11) 0.0005(10) -0.0155(11)
C16 0.0201(11) 0.0355(15) 0.0368(14) -0.0118(12) 0.0004(10) -0.0100(11)
C17 0.0223(12) 0.0383(15) 0.0365(14) -0.0165(12) 0.0049(10) -0.0128(11)
N18 0.0198(9) 0.0302(11) 0.0246(11) -0.0081(9) -0.0001(8) -0.0106(8)
C19 0.0246(12) 0.0366(15) 0.0312(13) -0.0184(11) 0.0036(10) -0.0128(11)
C20 0.0227(11) 0.0305(13) 0.0268(12) -0.0113(10) -0.0011(9) -0.0114(10)
C21 0.0256(12) 0.0285(13) 0.0309(13) -0.0112(11) -0.0038(10) -0.0082(10)
C22 0.0320(13) 0.0294(14) 0.0314(13) -0.0066(11) -0.0066(10) -0.0145(11)
C23 0.0277(13) 0.0361(15) 0.0329(14) -0.0087(11) -0.0042(10) -0.0175(11)
C24 0.033(3) 0.0284(19) 0.056(3) -0.0108(16) -0.0030(17) -0.0152(16)
C25 0.049(2) 0.032(2) 0.165(6) -0.024(3) -0.012(3) -0.0139(19)
C26 0.091(3) 0.052(3) 0.046(2) -0.0013(19) 0.000(2) -0.047(2)
C27 0.070(3) 0.057(3) 0.051(2) -0.0208(19) 0.0043(19) -0.046(2)
C28 0.0422(16) 0.0417(17) 0.0352(16) -0.0025(13) 0.0091(12) -0.0100(13)
C29 0.0298(14) 0.0425(18) 0.0555(19) -0.0125(15) 0.0127(13) -0.0107(13)
C30 0.0356(14) 0.0303(14) 0.0401(16) -0.0164(12) -0.0049(12) -0.0075(12)
C31 0.0392(15) 0.0329(15) 0.0458(17) -0.0175(13) -0.0135(12) -0.0075(12)
C32 0.0335(14) 0.0277(14) 0.0431(16) -0.0110(12) -0.0114(11) -0.0109(11)
C33 0.046(2) 0.033(2) 0.043(2) -0.0164(19) -0.0101(17) -0.0160(18)
C34 0.171(8) 0.075(4) 0.054(3) -0.011(3) -0.045(4) -0.060(4)
C35 0.061(3) 0.073(3) 0.073(3) -0.054(3) 0.000(2) -0.023(2)
C36 0.078(4) 0.150(6) 0.111(5) -0.101(5) 0.031(3) -0.077(4)
C37 0.0310(14) 0.0340(15) 0.0429(16) -0.0079(13) -0.0094(12) -0.0054(12)
C38 0.0261(14) 0.056(2) 0.067(2) -0.0264(17) 0.0061(14) -0.0179(14)
O40 0.0229(8) 0.0290(10) 0.0262(9) -0.0018(7) -0.0014(7) -0.0058(7)
C41 0.0270(12) 0.0213(12) 0.0228(12) -0.0043(9) -0.0028(9) -0.0094(10)
O42 0.0238(8) 0.0286(9) 0.0239(9) -0.0012(7) -0.0011(7) -0.0088(7)
C43 0.0214(11) 0.0252(13) 0.0251(12) -0.0001(10) -0.0004(9) -0.0069(10)
C44 0.0420(15) 0.0348(15) 0.0264(13) -0.0006(11) -0.0028(11) -0.0164(12)
C45 0.0525(18) 0.0490(19) 0.0248(14) -0.0018(13) -0.0045(12) -0.0164(15)
C46 0.0488(17) 0.0396(18) 0.0288(15) 0.0067(13) 0.0002(12) -0.0061(14)
C47 0.074(2) 0.0235(15) 0.0480(19) 0.0052(13) -0.0060(16) -0.0149(15)
C48 0.0564(19) 0.0280(15) 0.0396(16) -0.0007(12) -0.0089(13) -0.0155(14)
C49 0.113(3) 0.050(2) 0.0387(19) -0.0045(16) -0.0130(19) -0.045(2)
C50 0.094(3) 0.052(2) 0.0360(19) 0.0130(17) -0.0061(18) -0.004(2)
C51 0.154(4) 0.040(2) 0.063(3) 0.0015(18) -0.040(3) -0.047(3)
O60 0.0224(8) 0.0437(11) 0.0245(9) 0.0044(8) -0.0049(7) -0.0124(8)
C61 0.0256(12) 0.0352(14) 0.0235(12) 0.0031(10) -0.0023(9) -0.0137(11)
O62 0.0264(9) 0.0457(12) 0.0270(10) -0.0017(8) -0.0029(7) -0.0040(8)
C63 0.0245(12) 0.0327(14) 0.0240(13) 0.0045(10) -0.0025(9) -0.0051(10)
C64 0.0392(15) 0.0263(14) 0.0287(14) 0.0003(11) -0.0026(11) -0.0069(11)
C65 0.065(2) 0.0305(16) 0.0355(16) -0.0031(13) -0.0017(14) -0.0142(15)
C66 0.072(2) 0.0311(16) 0.0367(17) -0.0052(13) 0.0135(15) -0.0095(16)
C67 0.0452(17) 0.0436(19) 0.0415(17) 0.0042(14) 0.0163(14) -0.0078(15)
C68 0.0288(13) 0.0418(17) 0.0328(15) 0.0043(12) 0.0022(11) -0.0077(12)
C69 0.0442(16) 0.0429(17) 0.0414(16) -0.0029(13) -0.0049(13) -0.0232(14)
C70 0.137(4) 0.065(3) 0.051(2) -0.023(2) 0.038(3) -0.039(3)
C71 0.0416(18) 0.083(3) 0.0476(19) -0.0008(18) 0.0043(14) -0.0364(19)
O80 0.0233(9) 0.0428(12) 0.0273(10) 0.0054(8) -0.0033(7) -0.0046(8)
C90 0.063(4) 0.070(5) 0.062(4) 0.015(3) 0.000(3) -0.003(3)
Cl1 0.117(2) 0.1086(17) 0.0710(12) 0.0059(11) -0.0209(12) -0.0801(18)
Cl2 0.0934(14) 0.0850(14) 0.1100(18) 0.0046(12) 0.0009(12) -0.0390(12)
Cl3 0.155(2) 0.170(3) 0.0734(14) -0.0311(16) -0.0451(15) -0.015(2)

loop_
_atom_type_symbol
_atom_type_description
_atom_type_scat_dispersion_real
_atom_type_scat_dispersion_imag
_atom_type_scat_source
C C 0.0033 0.0016 'International Tables Vol C Tables 4.2.6.8 and 6.1.1.4'
H H 0.0000 0.0000 'International Tables Vol C Tables 4.2.6.8 and 6.1.1.4'
N N 0.0061 0.0033 'International Tables Vol C Tables 4.2.6.8 and 6.1.1.4'
O O 0.0106 0.0060 'International Tables Vol C Tables 4.2.6.8 and 6.1.1.4'
Cl Cl 0.1484 0.1585 'International Tables Vol C Tables 4.2.6.8 and 6.1.1.4'
Zn Zn 0.2839 1.4301 'International Tables Vol C Tables 4.2.6.8 and 6.1.1.4'

loop_
_geom_angle_atom_site_label_1
_geom_angle_atom_site_label_2
_geom_angle_atom_site_label_3
_geom_angle
O11 Zn1 O1 82.68(6)
O11 Zn1 N4 174.20(7)
O1 Zn1 N4 91.52(7)
O11 Zn1 O80 83.53(7)
O1 Zn1 O80 90.51(7)
N4 Zn1 O80 96.55(8)
O11 Zn1 N8 93.62(7)
O1 Zn1 N8 174.06(7)
N4 Zn1 N8 92.16(8)
O80 Zn1 N8 93.70(8)
O11 Zn1 O40 94.07(6)
O1 Zn1 O40 92.44(6)
N4 Zn1 O40 86.17(7)
O80 Zn1 O40 175.94(8)
N8 Zn1 O40 83.16(7)
O11 Zn1 Zn2 43.37(5)
O1 Zn1 Zn2 42.79(4)
N4 Zn1 Zn2 131.14(6)
O80 Zn1 Zn2 99.39(5)
N8 Zn1 Zn2 132.08(6)
O40 Zn1 Zn2 80.95(4)
O60 Zn2 O1 94.07(7)
O60 Zn2 O11 99.39(7)
O1 Zn2 O11 83.04(6)
O60 Zn2 N14 91.16(7)
O1 Zn2 N14 173.39(7)
O11 Zn2 N14 92.13(7)
O60 Zn2 N18 90.32(8)
O1 Zn2 N18 92.72(7)
O11 Zn2 N18 169.63(7)
N14 Zn2 N18 91.29(8)
O60 Zn2 O42 169.65(7)
O1 Zn2 O42 92.78(6)
O11 Zn2 O42 89.12(6)
N14 Zn2 O42 82.60(7)
N18 Zn2 O42 81.62(7)
O60 Zn2 Zn1 112.46(5)
O1 Zn2 Zn1 43.67(4)
O11 Zn2 Zn1 42.87(4)
N14 Zn2 Zn1 130.21(6)
N18 Zn2 Zn1 129.52(5)
O42 Zn2 Zn1 77.80(4)
C1 O1 Zn2 125.88(14)
C1 O1 Zn1 123.35(14)
Zn2 O1 Zn1 93.54(6)
O1 C1 C2 120.5(2)
O1 C1 C20 122.4(2)
C2 C1 C20 117.1(2)
C23 C2 C1 120.6(2)
C23 C2 C3 119.4(2)
C1 C2 C3 120.0(2)
N4 C3 C2 112.1(2)
C5 N4 C3 110.51(19)
C5 N4 Zn1 118.05(17)
C3 N4 Zn1 108.18(15)
N4 C5 C6 114.6(2)
C5 C6 C7 111.2(2)
C5 C6 C28 111.8(2)
C7 C6 C28 111.6(2)
C5 C6 C29 106.2(2)
C7 C6 C29 106.9(2)
C28 C6 C29 108.8(2)
N8 C7 C6 114.8(2)
C9 N8 C7 109.9(2)
C9 N8 Zn1 108.80(16)
C7 N8 Zn1 118.27(16)
N8 C9 C10 113.9(2)
C30 C10 C11 119.8(2)
C30 C10 C9 118.8(2)
C11 C10 C9 121.1(2)
O11 C11 C12 120.9(2)
O11 C11 C10 121.7(2)
C12 C11 C10 117.4(2)
C11 O11 Zn1 123.59(15)
C11 O11 Zn2 123.88(14)
Zn1 O11 Zn2 93.76(7)
C32 C12 C11 120.3(2)
C32 C12 C13 119.0(2)
C11 C12 C13 120.5(2)
N14 C13 C12 112.3(2)
C15 N14 C13 110.79(19)
C15 N14 Zn2 116.70(15)
C13 N14 Zn2 107.92(14)
N14 C15 C16 114.6(2)
C17 C16 C37 111.1(2)
C17 C16 C15 111.8(2)
C37 C16 C15 111.2(2)
C17 C16 C38 106.0(2)
C37 C16 C38 109.2(2)
C15 C16 C38 107.3(2)
N18 C17 C16 115.6(2)
C17 N18 C19 108.34(19)
C17 N18 Zn2 116.81(16)
C19 N18 Zn2 109.88(15)
N18 C19 C20 115.3(2)
C21 C20 C1 119.9(2)
C21 C20 C19 118.2(2)
C1 C20 C19 121.4(2)
C22 C21 C20 123.1(2)
C23 C22 C21 115.8(2)
C23 C22 C24 119.4(3)
C21 C22 C24 124.7(3)
C23 C22 C24' 129.0(13)
C21 C22 C24' 115.2(13)
C2 C23 C22 123.2(2)
C26 C24 C25 109.9(4)
C26 C24 C22 111.6(3)
C25 C24 C22 111.1(4)
C26 C24 C27 107.9(4)
C25 C24 C27 107.7(4)
C22 C24 C27 108.5(3)
C27' C24' C25' 110.3(16)
C27' C24' C26' 109.1(16)
C25' C24' C26' 108.9(17)
C27' C24' C22 116(2)
C25' C24' C22 107.8(17)
C26' C24' C22 104.8(19)
C31 C30 C10 122.9(3)
C32 C31 C30 116.5(2)
C32 C31 C33 120.8(3)
C30 C31 C33 122.7(3)
C32 C31 C33' 127.3(6)
C30 C31 C33' 113.5(6)
C31 C32 C12 122.6(3)
C36 C33 C34 110.6(4)
C36 C33 C35 106.5(4)
C34 C33 C35 107.8(4)
C36 C33 C31 113.6(3)
C34 C33 C31 106.9(3)
C35 C33 C31 111.4(3)
C36' C33' C35' 107.7(12)
C36' C33' C34' 107.4(12)
C35' C33' C34' 108.6(11)
C36' C33' C31 95.7(14)
C35' C33' C31 121.4(14)
C34' C33' C31 114.3(12)
C41 O40 Zn1 126.12(16)
O42 C41 O40 126.0(2)
O42 C41 C43 116.2(2)
O40 C41 C43 117.9(2)
C41 O42 Zn2 128.79(15)
C44 C43 C48 120.7(2)
C44 C43 C41 120.1(2)
C48 C43 C41 119.2(2)
C43 C44 C45 118.7(3)
C43 C44 C49 120.9(2)
C45 C44 C49 120.4(3)
C46 C45 C44 121.9(3)
C47 C46 C45 118.0(3)
C47 C46 C50 121.3(3)
C45 C46 C50 120.7(3)
C46 C47 C48 122.3(3)
C47 C48 C43 118.5(3)
C47 C48 C51 121.5(3)
C43 C48 C51 120.0(3)
C61 O60 Zn2 130.33(16)
O62 C61 O60 126.5(2)
O62 C61 C63 119.0(2)
O60 C61 C63 114.5(2)
C64 C63 C68 120.3(3)
C64 C63 C61 120.0(2)
C68 C63 C61 119.6(3)
C65 C64 C63 118.6(3)
C65 C64 C69 120.1(3)
C63 C64 C69 121.3(3)
C66 C65 C64 122.2(3)
C67 C66 C65 117.9(3)
C67 C66 C70 120.7(3)
C65 C66 C70 121.4(4)
C66 C67 C68 122.4(3)
C67 C68 C63 118.6(3)
C67 C68 C71 121.3(3)
C63 C68 C71 120.1(3)
Cl2 C90 Cl1 113.2(4)
Cl2 C90 Cl3 112.6(4)
Cl1 C90 Cl3 112.9(4)
Cl1A C90A Cl2A 109.8(12)
Cl1A C90A Cl3A 108.3(11)
Cl2A C90A Cl3A 117.2(13)
Cl1B C90B Cl3B 107.6(12)
Cl1B C90B Cl2B 110.9(13)
Cl3B C90B Cl2B 106.5(12)

loop_
_geom_bond_atom_site_label_1
_geom_bond_atom_site_label_2
_geom_bond_distance
Zn1 O11 2.0722(16)
Zn1 O1 2.1028(16)
Zn1 N4 2.125(2)
Zn1 O80 2.1302(18)
Zn1 N8 2.135(2)
Zn1 O40 2.1646(17)
Zn1 Zn2 3.0394(4)
Zn2 O60 2.0607(17)
Zn2 O1 2.0686(15)
Zn2 O11 2.0917(17)
Zn2 N14 2.1366(19)
Zn2 N18 2.149(2)
Zn2 O42 2.1969(17)
O1 C1 1.338(3)
C1 C2 1.412(3)
C1 C20 1.413(3)
C2 C23 1.384(4)
C2 C3 1.502(3)
C3 N4 1.482(3)
N4 C5 1.478(3)
C5 C6 1.526(4)
C6 C7 1.528(4)
C6 C28 1.528(4)
C6 C29 1.549(4)
C7 N8 1.481(3)
N8 C9 1.475(3)
C9 C10 1.510(3)
C10 C30 1.395(3)
C10 C11 1.411(4)
C11 O11 1.334(3)
C11 C12 1.410(3)
C12 C32 1.393(3)
C12 C13 1.502(4)
C13 N14 1.483(3)
N14 C15 1.473(3)
C15 C16 1.532(4)
C16 C17 1.530(3)
C16 C37 1.530(4)
C16 C38 1.540(4)
C17 N18 1.478(3)
N18 C19 1.481(3)
C19 C20 1.507(3)
C20 C21 1.397(3)
C21 C22 1.393(4)
C22 C23 1.391(4)
C22 C24 1.532(5)
C22 C24' 1.533(18)
C24 C26 1.523(6)
C24 C25 1.525(6)
C24 C27 1.543(6)
C24' C27' 1.519(16)
C24' C25' 1.522(16)
C24' C26' 1.53(4)
C30 C31 1.389(4)
C31 C32 1.387(4)
C31 C33 1.534(4)
C31 C33' 1.579(15)
C33 C36 1.509(6)
C33 C34 1.519(6)
C33 C35 1.527(5)
C33' C36' 1.513(14)
C33' C35' 1.520(14)
C33' C34' 1.521(14)
O40 C41 1.258(3)
C41 O42 1.255(3)
C41 C43 1.511(3)
C43 C44 1.388(4)
C43 C48 1.391(4)
C44 C45 1.393(4)
C44 C49 1.498(4)
C45 C46 1.378(5)
C46 C47 1.377(5)
C46 C50 1.523(4)
C47 C48 1.387(4)
C48 C51 1.511(5)
O60 C61 1.258(3)
C61 O62 1.246(3)
C61 C63 1.515(4)
C63 C64 1.400(4)
C63 C68 1.403(4)
C64 C65 1.391(4)
C64 C69 1.506(4)
C65 C66 1.389(5)
C66 C67 1.376(5)
C66 C70 1.514(5)
C67 C68 1.393(4)
C68 C71 1.517(5)
C90 Cl2 1.705(8)
C90 Cl1 1.714(6)
C90 Cl3 1.723(7)
C90A Cl1A 1.691(15)
C90A Cl2A 1.719(14)
C90A Cl3A 1.720(14)
C90B Cl1B 1.702(16)
C90B Cl3B 1.732(15)
C90B Cl2B 1.733(15)
